data_4320786
loop_
_publ_author_name
'Mehtap Emirdag-Eanes'
'James A. Ibers'

_publ_section_title
;
 Synthesis and Characterization of New Oxidopolysulfidovanadates
;
_journal_name_full 'Inorganic Chemistry'
_journal_page_first 6910
_journal_page_last 6912
_journal_paper_doi 10.1021/ic010809s
_journal_volume 40
_journal_year 2001
_chemical_formula_sum 'Cs4 O2 S10 V2'
_chemical_formula_weight 986.12
_chemical_name_systematic
;
  ?
;
_space_group_IT_number 14
_symmetry_cell_setting monoclinic
_symmetry_space_group_name_Hall '-P 2yn'
_symmetry_space_group_name_H-M 'P 1 21/n 1'
_atom_sites_solution_hydrogens none
_atom_sites_solution_primary direct
_atom_sites_solution_secondary difmap
_audit_creation_method SHELXL-97
_cell_angle_alpha 90.00
_cell_angle_beta 101.0970(10)
_cell_angle_gamma 90.00
_cell_formula_units_Z 2
_cell_length_a 7.4366(3)
_cell_length_b 10.3743(5)
_cell_length_c 13.1151(6)
_cell_measurement_reflns_used 7439
_cell_measurement_temperature 153(2)
_cell_measurement_theta_max 23.95
_cell_measurement_theta_min 3.17
_cell_volume 992.91(8)
_computing_cell_refinement 'SMART version 5.054 (Bruker, 2000)'
_computing_data_collection 'SMART version 5.054 (Bruker, 2000)'
_computing_data_reduction 'SAINT-Plus version 6.02A (Bruker, 2000)'
_computing_molecular_graphics 'SHELXL-97 (Sheldrick, 1997)'
_computing_publication_material 'SHELXL-97 (Sheldrick, 1997)'
_computing_structure_refinement 'SHELXL-97 (Sheldrick, 1997)'
_computing_structure_solution 'SHELXS-97 (Sheldrick, 1990)'
_diffrn_ambient_temperature 153(2)
_diffrn_measured_fraction_theta_full 0.928
_diffrn_measured_fraction_theta_max 0.928
_diffrn_measurement_device_type 'Bruker Smart 1000 CCD'
_diffrn_measurement_method \w
_diffrn_radiation_monochromator graphite
_diffrn_radiation_source 'fine-focus sealed tube'
_diffrn_radiation_type MoK\a
_diffrn_radiation_wavelength 0.71073
_diffrn_reflns_av_R_equivalents 0.0333
_diffrn_reflns_av_sigmaI/netI 0.0220
_diffrn_reflns_limit_h_max 9
_diffrn_reflns_limit_h_min -10
_diffrn_reflns_limit_k_max 14
_diffrn_reflns_limit_k_min -14
_diffrn_reflns_limit_l_max 17
_diffrn_reflns_limit_l_min -17
_diffrn_reflns_number 11456
_diffrn_reflns_theta_full 28.99
_diffrn_reflns_theta_max 28.99
_diffrn_reflns_theta_min 2.52
_diffrn_standards_decay_% <1
_diffrn_standards_interval_count none
_diffrn_standards_interval_time none
_diffrn_standards_number none
_exptl_absorpt_coefficient_mu 9.206
_exptl_absorpt_correction_T_max 0.4282
_exptl_absorpt_correction_T_min 0.2941
_exptl_absorpt_correction_type numerical
_exptl_absorpt_process_details 'face indexed'
_exptl_crystal_colour red
_exptl_crystal_density_diffrn 3.298
_exptl_crystal_density_meas ?
_exptl_crystal_density_method 'not measured'
_exptl_crystal_description block
_exptl_crystal_F_000 884
_exptl_crystal_size_max 0.170
_exptl_crystal_size_mid 0.150
_exptl_crystal_size_min 0.108
_refine_diff_density_max 0.768
_refine_diff_density_min -0.575
_refine_diff_density_rms 0.143
_refine_ls_extinction_method none
_refine_ls_goodness_of_fit_ref 1.086
_refine_ls_hydrogen_treatment none
_refine_ls_matrix_type full
_refine_ls_number_parameters 82
_refine_ls_number_reflns 2453
_refine_ls_number_restraints 0
_refine_ls_restrained_S_all 1.086
_refine_ls_R_factor_all 0.0247
_refine_ls_R_factor_gt 0.0195
_refine_ls_shift/su_max 0.002
_refine_ls_shift/su_mean 0.000
_refine_ls_structure_factor_coef Fsqd
_refine_ls_weighting_details 'calc w=1/[\s^2^(Fo^2^)+(0.0189P)^2^+1.3171P] where P=(Fo^2^+2Fc^2^)/3'
_refine_ls_weighting_scheme calc
_refine_ls_wR_factor_gt 0.0434
_refine_ls_wR_factor_ref 0.0460
_reflns_number_gt 2182
_reflns_number_total 2453
_reflns_threshold_expression >2sigma(I)
_cod_data_source_file ic010809s_1.cif
_cod_data_source_block cs4
_cod_depositor_comments
;
The following automatic conversions were performed:

'_exptl_crystal_density_meas' value 'not measured' was changed to '?'
- the value is perceived as not measured.

Automatic conversion script
Id: cif_fix_values 3008 2015-01-20 13:52:24Z robertas 
;
_cod_database_code 4320786

loop_
_symmetry_equiv_pos_as_xyz
'x, y, z'
'-x+1/2, y+1/2, -z+1/2'
'-x, -y, -z'
'x-1/2, -y-1/2, z-1/2'

loop_
_atom_site_label
_atom_site_type_symbol
_atom_site_fract_x
_atom_site_fract_y
_atom_site_fract_z
_atom_site_U_iso_or_equiv
_atom_site_adp_type
_atom_site_occupancy
_atom_site_symmetry_multiplicity
_atom_site_calc_flag
_atom_site_refinement_flags
_atom_site_disorder_assembly
_atom_site_disorder_group
Cs1 Cs 0.24418(3) 0.471366(19) 0.735434(16) 0.02127(6) Uani 1 1 d . . .
Cs2 Cs 0.10700(3) 0.762995(19) 1.075639(14) 0.01955(6) Uani 1 1 d . . .
V1 V -0.14184(7) 0.19933(5) 0.61893(4) 0.01252(10) Uani 1 1 d . . .
S1 S 0.39830(10) 0.50536(7) 1.04562(6) 0.01563(14) Uani 1 1 d . . .
S2 S 0.07950(12) 0.72112(7) 0.53745(6) 0.01988(16) Uani 1 1 d . . .
S3 S -0.18786(12) 0.55316(8) 0.79444(6) 0.02229(17) Uani 1 1 d . . .
S4 S 0.18938(10) 0.58735(7) 0.45003(6) 0.01812(15) Uani 1 1 d . . .
S5 S -0.10122(11) 0.74253(8) 0.80993(6) 0.02039(16) Uani 1 1 d . . .
O1 O 0.0378(3) 0.2199(2) 0.70903(17) 0.0171(4) Uani 1 1 d . . .

loop_
_atom_site_aniso_label
_atom_site_aniso_U_11
_atom_site_aniso_U_22
_atom_site_aniso_U_33
_atom_site_aniso_U_23
_atom_site_aniso_U_13
_atom_site_aniso_U_12
Cs1 0.01714(10) 0.01593(11) 0.02941(11) -0.00075(7) 0.00111(8) -0.00271(7)
Cs2 0.02044(11) 0.02128(11) 0.01567(10) 0.00017(7) 0.00038(7) 0.00472(7)
V1 0.0122(2) 0.0116(2) 0.0134(2) -0.00099(17) 0.00150(17) -0.00014(18)
S1 0.0182(3) 0.0122(3) 0.0177(3) 0.0022(3) 0.0066(3) 0.0023(3)
S2 0.0267(4) 0.0155(4) 0.0187(4) 0.0024(3) 0.0077(3) 0.0024(3)
S3 0.0256(4) 0.0199(4) 0.0241(4) 0.0043(3) 0.0117(3) 0.0070(3)
S4 0.0196(4) 0.0119(4) 0.0225(4) 0.0006(3) 0.0033(3) 0.0023(3)
S5 0.0171(4) 0.0271(4) 0.0172(3) 0.0005(3) 0.0038(3) -0.0045(3)
O1 0.0166(10) 0.0138(10) 0.0194(10) -0.0003(8) -0.0008(8) -0.0006(8)

loop_
_atom_type_symbol
_atom_type_description
_atom_type_scat_dispersion_real
_atom_type_scat_dispersion_imag
_atom_type_scat_source
O O 0.0106 0.0060 'International Tables Vol C Tables 4.2.6.8 and 6.1.1.4'
S S 0.1246 0.1234 'International Tables Vol C Tables 4.2.6.8 and 6.1.1.4'
V V 0.3005 0.5294 'International Tables Vol C Tables 4.2.6.8 and 6.1.1.4'
Cs Cs -0.3680 2.1192 'International Tables Vol C Tables 4.2.6.8 and 6.1.1.4'

loop_
_geom_angle_atom_site_label_1
_geom_angle_atom_site_label_2
_geom_angle_atom_site_label_3
_geom_angle
_geom_angle_site_symmetry_1
_geom_angle_site_symmetry_3
_geom_angle_publ_flag
O1 Cs1 O1 172.945(16) . 2_556 ?
O1 Cs1 S1 116.14(4) . 3_667 ?
O1 Cs1 S1 57.74(4) 2_556 3_667 ?
O1 Cs1 S3 76.67(4) . . ?
O1 Cs1 S3 101.96(4) 2_556 . ?
S1 Cs1 S3 112.231(19) 3_667 . ?
O1 Cs1 S5 77.95(4) . 2_546 ?
O1 Cs1 S5 102.45(4) 2_556 2_546 ?
S1 Cs1 S5 73.891(17) 3_667 2_546 ?
S3 Cs1 S5 153.83(2) . 2_546 ?
O1 Cs1 S4 54.63(4) . 3_566 ?
O1 Cs1 S4 130.61(4) 2_556 3_566 ?
S1 Cs1 S4 166.556(18) 3_667 3_566 ?
S3 Cs1 S4 58.087(19) . 3_566 ?
S5 Cs1 S4 110.551(18) 2_546 3_566 ?
O1 Cs1 S2 115.63(4) . . ?
O1 Cs1 S2 70.49(4) 2_556 . ?
S1 Cs1 S2 128.203(19) 3_667 . ?
S3 Cs1 S2 78.150(18) . . ?
S5 Cs1 S2 119.167(19) 2_546 . ?
S4 Cs1 S2 61.663(18) 3_566 . ?
O1 Cs1 S4 101.60(4) . . ?
O1 Cs1 S4 85.45(4) 2_556 . ?
S1 Cs1 S4 133.433(17) 3_667 . ?
S3 Cs1 S4 101.823(18) . . ?
S5 Cs1 S4 89.383(17) 2_546 . ?
S4 Cs1 S4 59.98(2) 3_566 . ?
S2 Cs1 S4 31.517(16) . . ?
O1 Cs1 V1 152.32(4) . 2_556 ?
O1 Cs1 V1 22.03(4) 2_556 2_556 ?
S1 Cs1 V1 36.259(14) 3_667 2_556 ?
S3 Cs1 V1 111.950(17) . 2_556 ?
S5 Cs1 V1 88.192(16) 2_546 2_556 ?
S4 Cs1 V1 152.612(15) 3_566 2_556 ?
S2 Cs1 V1 92.044(16) . 2_556 ?
S4 Cs1 V1 102.087(14) . 2_556 ?
O1 Cs1 S2 66.94(4) . 2_546 ?
O1 Cs1 S2 106.77(4) 2_556 2_546 ?
S1 Cs1 S2 49.216(17) 3_667 2_546 ?
S3 Cs1 S2 100.049(18) . 2_546 ?
S5 Cs1 S2 63.750(17) 2_546 2_546 ?
S4 Cs1 S2 120.343(17) 3_566 2_546 ?
S2 Cs1 S2 176.156(17) . 2_546 ?
S4 Cs1 S2 152.059(17) . 2_546 ?
V1 Cs1 S2 85.469(14) 2_556 2_546 ?
O1 Cs1 S1 103.40(4) . . ?
O1 Cs1 S1 69.55(4) 2_556 . ?
S1 Cs1 S1 31.50(2) 3_667 . ?
S3 Cs1 S1 81.505(18) . . ?
S5 Cs1 S1 98.362(17) 2_546 . ?
S4 Cs1 S1 136.246(17) 3_566 . ?
S2 Cs1 S1 129.682(17) . . ?
S4 Cs1 S1 154.853(17) . . ?
V1 Cs1 S1 54.655(13) 2_556 . ?
S2 Cs1 S1 46.495(15) 2_546 . ?
O1 Cs1 S5 107.22(4) . . ?
O1 Cs1 S5 71.88(4) 2_556 . ?
S1 Cs1 S5 99.767(17) 3_667 . ?
S3 Cs1 S5 30.615(18) . . ?
S5 Cs1 S5 173.303(13) 2_546 . ?
S4 Cs1 S5 76.115(17) 3_566 . ?
S2 Cs1 S5 62.893(17) . . ?
S4 Cs1 S5 93.644(16) . . ?
V1 Cs1 S5 85.335(14) 2_556 . ?
S2 Cs1 S5 113.905(17) 2_546 . ?
S1 Cs1 S5 76.463(16) . . ?
O1 Cs2 S5 58.06(4) 3_567 4_676 ?
O1 Cs2 S1 117.31(4) 3_567 . ?
S5 Cs2 S1 77.789(19) 4_676 . ?
O1 Cs2 S5 135.37(4) 3_567 . ?
S5 Cs2 S5 166.05(3) 4_676 . ?
S1 Cs2 S5 90.364(19) . . ?
O1 Cs2 S3 54.74(4) 3_567 4_676 ?
S5 Cs2 S3 34.55(2) 4_676 4_676 ?
S1 Cs2 S3 108.81(2) . 4_676 ?
S5 Cs2 S3 150.49(2) . 4_676 ?
O1 Cs2 S4 88.44(4) 3_567 4_576 ?
S5 Cs2 S4 140.263(19) 4_676 4_576 ?
S1 Cs2 S4 141.132(18) . 4_576 ?
S5 Cs2 S4 52.827(19) . 4_576 ?
S3 Cs2 S4 109.88(2) 4_676 4_576 ?
O1 Cs2 S2 127.77(4) 3_567 4_676 ?
S5 Cs2 S2 70.191(19) 4_676 4_676 ?
S1 Cs2 S2 52.214(18) . 4_676 ?
S5 Cs2 S2 96.780(19) . 4_676 ?
S3 Cs2 S2 79.082(18) 4_676 4_676 ?
S4 Cs2 S2 133.711(19) 4_576 4_676 ?
O1 Cs2 S3 72.30(4) 3_567 3_567 ?
S5 Cs2 S3 63.22(2) 4_676 3_567 ?
S1 Cs2 S3 47.624(17) . 3_567 ?
S5 Cs2 S3 113.76(2) . 3_567 ?
S3 Cs2 S3 95.629(9) 4_676 3_567 ?
S4 Cs2 S3 130.39(2) 4_576 3_567 ?
S2 Cs2 S3 91.597(18) 4_676 3_567 ?
O1 Cs2 S4 103.88(4) 3_567 2_556 ?
S5 Cs2 S4 84.11(2) 4_676 2_556 ?
S1 Cs2 S4 113.992(18) . 2_556 ?
S5 Cs2 S4 94.217(19) . 2_556 ?
S3 Cs2 S4 57.853(18) 4_676 2_556 ?
S4 Cs2 S4 84.174(18) 4_576 2_556 ?
S2 Cs2 S4 61.867(17) 4_676 2_556 ?
S3 Cs2 S4 144.09(2) 3_567 2_556 ?
O1 Cs2 S2 66.92(4) 3_567 4_576 ?
S5 Cs2 S2 124.960(19) 4_676 4_576 ?
S1 Cs2 S2 130.652(18) . 4_576 ?
S5 Cs2 S2 68.505(18) . 4_576 ?
S3 Cs2 S2 110.545(18) 4_676 4_576 ?
S4 Cs2 S2 31.961(17) 4_576 4_576 ?
S2 Cs2 S2 164.11(2) 4_676 4_576 ?
S3 Cs2 S2 99.727(18) 3_567 4_576 ?
S4 Cs2 S2 111.690(17) 2_556 4_576 ?
O1 Cs2 V1 100.23(4) 3_567 2_456 ?
S5 Cs2 V1 155.467(17) 4_676 2_456 ?
S1 Cs2 V1 106.477(16) . 2_456 ?
S5 Cs2 V1 35.738(15) . 2_456 ?
S3 Cs2 V1 143.489(17) 4_676 2_456 ?
S4 Cs2 V1 36.701(14) 4_576 2_456 ?
S2 Cs2 V1 131.893(15) 4_676 2_456 ?
S3 Cs2 V1 101.230(17) 3_567 2_456 ?
S4 Cs2 V1 114.441(15) 2_556 2_456 ?
S2 Cs2 V1 34.872(13) 4_576 2_456 ?
O1 Cs2 V1 22.95(4) 3_567 3_567 ?
S5 Cs2 V1 35.617(15) 4_676 3_567 ?
S1 Cs2 V1 105.393(14) . 3_567 ?
S5 Cs2 V1 158.147(16) . 3_567 ?
S3 Cs2 V1 36.573(15) 4_676 3_567 ?
S4 Cs2 V1 107.647(15) 4_576 3_567 ?
S2 Cs2 V1 104.818(15) 4_676 3_567 ?
S3 Cs2 V1 69.496(15) 3_567 3_567 ?
S4 Cs2 V1 93.053(15) 2_556 3_567 ?
S2 Cs2 V1 89.661(14) 4_576 3_567 ?
V1 Cs2 V1 123.160(13) 2_456 3_567 ?
O1 V1 S5 107.94(8) . 2_446 ?
O1 V1 S2 108.59(8) . 3_566 ?
S5 V1 S2 126.92(4) 2_446 3_566 ?
O1 V1 S1 105.28(8) . 4_565 ?
S5 V1 S1 120.80(3) 2_446 4_565 ?
S2 V1 S1 84.19(3) 3_566 4_565 ?
O1 V1 S4 101.26(8) . 3_566 ?
S5 V1 S4 84.28(3) 2_446 3_566 ?
S2 V1 S4 51.79(3) 3_566 3_566 ?
S1 V1 S4 134.09(3) 4_565 3_566 ?
O1 V1 S3 100.05(8) . 2_446 ?
S5 V1 S3 51.83(3) 2_446 2_446 ?
S2 V1 S3 148.30(4) 3_566 2_446 ?
S1 V1 S3 75.24(3) 4_565 2_446 ?
S4 V1 S3 135.36(4) 3_566 2_446 ?
O1 V1 Cs2 161.71(8) . 2_446 ?
S5 V1 Cs2 62.66(2) 2_446 2_446 ?
S2 V1 Cs2 70.75(2) 3_566 2_446 ?
S1 V1 Cs2 92.91(2) 4_565 2_446 ?
S4 V1 Cs2 63.40(2) 3_566 2_446 ?
S3 V1 Cs2 86.27(3) 2_446 2_446 ?
O1 V1 Cs1 45.15(7) . 2_546 ?
S5 V1 Cs1 120.96(3) 2_446 2_546 ?
S2 V1 Cs1 112.12(3) 3_566 2_546 ?
S1 V1 Cs1 61.48(2) 4_565 2_546 ?
S4 V1 Cs1 140.74(3) 3_566 2_546 ?
S3 V1 Cs1 78.93(3) 2_446 2_546 ?
Cs2 V1 Cs1 152.883(14) 2_446 2_546 ?
O1 V1 Cs2 50.79(8) . 3_567 ?
S5 V1 Cs2 58.47(2) 2_446 3_567 ?
S2 V1 Cs2 149.53(3) 3_566 3_567 ?
S1 V1 Cs2 120.42(2) 4_565 3_567 ?
S4 V1 Cs2 105.42(2) 3_566 3_567 ?
S3 V1 Cs2 61.55(2) 2_446 3_567 ?
Cs2 V1 Cs2 120.935(13) 2_446 3_567 ?
Cs1 V1 Cs2 71.149(9) 2_546 3_567 ?
O1 V1 Cs1 38.52(7) . . ?
S5 V1 Cs1 106.73(3) 2_446 . ?
S2 V1 Cs1 80.87(2) 3_566 . ?
S1 V1 Cs1 129.23(2) 4_565 . ?
S4 V1 Cs1 63.02(2) 3_566 . ?
S3 V1 Cs1 130.83(3) 2_446 . ?
Cs2 V1 Cs1 126.147(13) 2_446 . ?
Cs1 V1 Cs1 80.093(9) 2_546 . ?
Cs2 V1 Cs1 69.681(9) 3_567 . ?
S1 S1 V1 110.08(5) 3_667 4_666 ?
S1 S1 Cs2 129.10(5) 3_667 . ?
V1 S1 Cs2 120.49(3) 4_666 . ?
S1 S1 Cs1 87.41(4) 3_667 3_667 ?
V1 S1 Cs1 82.26(2) 4_666 3_667 ?
Cs2 S1 Cs1 103.97(2) . 3_667 ?
S1 S1 Cs1 61.09(4) 3_667 . ?
V1 S1 Cs1 107.31(3) 4_666 . ?
Cs2 S1 Cs1 96.794(17) . . ?
Cs1 S1 Cs1 148.50(2) 3_667 . ?
S4 S2 V1 65.42(3) . 3_566 ?
S4 S2 Cs2 126.94(4) . 4_575 ?
V1 S2 Cs2 117.61(3) 3_566 4_575 ?
S4 S2 Cs1 78.84(3) . . ?
V1 S2 Cs1 140.06(3) 3_566 . ?
Cs2 S2 Cs1 97.618(19) 4_575 . ?
S4 S2 Cs2 66.43(3) . 4_675 ?
V1 S2 Cs2 74.38(2) 3_566 4_675 ?
Cs2 S2 Cs2 164.11(2) 4_575 4_675 ?
Cs1 S2 Cs2 75.430(16) . 4_675 ?
S4 S2 Cs1 138.18(4) . 2_556 ?
V1 S2 Cs1 109.51(3) 3_566 2_556 ?
Cs2 S2 Cs1 93.159(17) 4_575 2_556 ?
Cs1 S2 Cs1 85.112(17) . 2_556 ?
Cs2 S2 Cs1 72.232(15) 4_675 2_556 ?
S5 S3 V1 62.29(3) . 2_456 ?
S5 S3 Cs2 69.18(3) . 4_575 ?
V1 S3 Cs2 81.88(2) 2_456 4_575 ?
S5 S3 Cs1 88.31(4) . . ?
V1 S3 Cs1 146.87(4) 2_456 . ?
Cs2 S3 Cs1 102.66(2) 4_575 . ?
S5 S3 Cs2 141.23(4) . 3_567 ?
V1 S3 Cs2 113.40(3) 2_456 3_567 ?
Cs2 S3 Cs2 149.31(3) 4_575 3_567 ?
Cs1 S3 Cs2 79.301(17) . 3_567 ?
S2 S4 V1 62.79(3) . 3_566 ?
S2 S4 Cs2 81.60(3) . 4_675 ?
V1 S4 Cs2 79.90(2) 3_566 4_675 ?
S2 S4 Cs1 95.04(3) . 3_566 ?
V1 S4 Cs1 81.77(2) 3_566 3_566 ?
Cs2 S4 Cs1 160.80(2) 4_675 3_566 ?
S2 S4 Cs2 150.05(4) . 2_546 ?
V1 S4 Cs2 146.46(3) 3_566 2_546 ?
Cs2 S4 Cs2 95.826(18) 4_675 2_546 ?
Cs1 S4 Cs2 96.300(18) 3_566 2_546 ?
S2 S4 Cs1 69.64(3) . . ?
V1 S4 Cs1 129.25(3) 3_566 . ?
Cs2 S4 Cs1 76.677(15) 4_675 . ?
Cs1 S4 Cs1 120.02(2) 3_566 . ?
Cs2 S4 Cs1 80.690(15) 2_546 . ?
S3 S5 V1 65.88(3) . 2_456 ?
S3 S5 Cs2 76.27(3) . 4_575 ?
V1 S5 Cs2 85.91(3) 2_456 4_575 ?
S3 S5 Cs2 102.89(4) . . ?
V1 S5 Cs2 81.60(3) 2_456 . ?
Cs2 S5 Cs2 166.54(3) 4_575 . ?
S3 S5 Cs1 144.66(4) . 2_556 ?
V1 S5 Cs1 149.30(4) 2_456 2_556 ?
Cs2 S5 Cs1 102.62(2) 4_575 2_556 ?
Cs2 S5 Cs1 85.880(18) . 2_556 ?
S3 S5 Cs1 61.08(3) . . ?
V1 S5 Cs1 124.79(3) 2_456 . ?
Cs2 S5 Cs1 95.40(2) 4_575 . ?
Cs2 S5 Cs1 95.83(2) . . ?
Cs1 S5 Cs1 84.189(17) 2_556 . ?
V1 O1 Cs1 121.93(10) . . ?
V1 O1 Cs1 112.82(10) . 2_546 ?
Cs1 O1 Cs1 117.87(7) . 2_546 ?
V1 O1 Cs2 106.26(10) . 3_567 ?
Cs1 O1 Cs2 95.78(6) . 3_567 ?
Cs1 O1 Cs2 95.11(6) 2_546 3_567 ?

loop_
_geom_bond_atom_site_label_1
_geom_bond_atom_site_label_2
_geom_bond_distance
_geom_bond_site_symmetry_2
_geom_bond_publ_flag
Cs1 O1 3.013(2) . ?
Cs1 O1 3.058(2) 2_556 ?
Cs1 S1 3.5262(8) 3_667 ?
Cs1 S3 3.5495(8) . ?
Cs1 S5 3.6943(8) 2_546 ?
Cs1 S4 3.6966(8) 3_566 ?
Cs1 S2 3.7056(8) . ?
Cs1 S4 3.8778(8) . ?
Cs1 V1 3.9764(5) 2_556 ?
Cs1 S2 3.9784(8) 2_546 ?
Cs1 S1 4.0240(8) . ?
Cs1 S5 4.0536(9) . ?
Cs2 O1 3.215(2) 3_567 ?
Cs2 S5 3.4039(8) 4_676 ?
Cs2 S1 3.5100(8) . ?
Cs2 S5 3.5369(8) . ?
Cs2 S3 3.5375(8) 4_676 ?
Cs2 S4 3.5777(8) 4_576 ?
Cs2 S2 3.6472(9) 4_676 ?
Cs2 S3 3.6917(8) 3_567 ?
Cs2 S4 3.7316(8) 2_556 ?
Cs2 S2 3.8614(9) 4_576 ?
Cs2 V1 3.9390(5) 2_456 ?
Cs2 V1 3.9833(5) 3_567 ?
V1 O1 1.618(2) . ?
V1 S5 2.3257(9) 2_446 ?
V1 S2 2.3385(9) 3_566 ?
V1 S1 2.3734(9) 4_565 ?
V1 S4 2.3912(9) 3_566 ?
V1 S3 2.3975(9) 2_446 ?
V1 Cs2 3.9390(5) 2_446 ?
V1 Cs1 3.9764(5) 2_546 ?
V1 Cs2 3.9833(5) 3_567 ?
S1 S1 2.1044(14) 3_667 ?
S1 V1 2.3734(9) 4_666 ?
S1 Cs1 3.5262(8) 3_667 ?
S2 S4 2.0662(11) . ?
S2 V1 2.3385(9) 3_566 ?
S2 Cs2 3.6472(9) 4_575 ?
S2 Cs2 3.8614(9) 4_675 ?
S2 Cs1 3.9784(8) 2_556 ?
S3 S5 2.0653(12) . ?
S3 V1 2.3975(9) 2_456 ?
S3 Cs2 3.5375(8) 4_575 ?
S3 Cs2 3.6917(8) 3_567 ?
S4 V1 2.3912(9) 3_566 ?
S4 Cs2 3.5777(8) 4_675 ?
S4 Cs1 3.6966(8) 3_566 ?
S4 Cs2 3.7316(8) 2_546 ?
S5 V1 2.3257(9) 2_456 ?
S5 Cs2 3.4039(8) 4_575 ?
S5 Cs1 3.6943(8) 2_556 ?
O1 Cs1 3.058(2) 2_546 ?
O1 Cs2 3.215(2) 3_567 ?
